data_7709265
loop_
_publ_author_name
'Munshi, Sandip'
'Sinha, Arup'
'Yiga, Solomon'
'Banerjee, Sridhar'
'Singh, Reena'
'Hossain, Md. Kamal'
'Haukka, Matti'
'Valiati, Andrei Felipe'
'Huelsmann, Ricardo Dagnoni'
'Martendal, Edmar'
'Peralta, Rosely'
'Xavier, Fernando'
'Wendt, Ola F.'
'Paine, Tapan K.'
'Nordlander, Ebbe'

_publ_section_title
;
 Hydrogen-atom and oxygen-atom transfer reactivities of iron(iv)-oxo
 complexes of quinoline-substituted pentadentate ligands
;
_journal_name_full 'Dalton Transactions'
_journal_paper_doi 10.1039/D1DT03381F
_journal_year 2022
_chemical_formula_moiety 'C29 H26 Fe N6, 2(B F4) [+ solvent]'
_chemical_formula_sum 'C29 H26 B2 F8 Fe N6'
_chemical_formula_weight 688.03
_space_group_crystal_system monoclinic
_space_group_IT_number 14
_space_group_name_Hall '-P 2yn'
_space_group_name_H-M_alt 'P 1 21/n 1'
_atom_sites_solution_hydrogens geom
_audit_creation_method SHELXL-2017/1
_audit_update_record
;
2021-10-03 deposited with the CCDC.	2021-12-08 downloaded from the CCDC.
;
_cell_angle_alpha 90
_cell_angle_beta 96.547(2)
_cell_angle_gamma 90
_cell_formula_units_Z 4
_cell_length_a 10.6887(2)
_cell_length_b 15.5556(3)
_cell_length_c 21.2702(5)
_cell_measurement_reflns_used 5992
_cell_measurement_temperature 100(2)
_cell_measurement_theta_max 30.9660
_cell_measurement_theta_min 2.4140
_cell_volume 3513.51(13)
_computing_cell_refinement
;
CrysAlisPro 1.171.38.43 (Rigaku Oxford Diffraction, 2015)
;
_computing_data_collection
;
CrysAlisPro 1.171.38.43 (Rigaku Oxford Diffraction, 2015)
;
_computing_data_reduction
;
CrysAlisPro 1.171.38.43 (Rigaku Oxford Diffraction, 2015)
;
_computing_molecular_graphics 'CrystaMaker X (CrystalMaker Software ltd., 2018)'
_computing_publication_material 'SHELXL-2017 (Sheldrick, 2017)'
_computing_structure_refinement 'SHELXL-2017 (Sheldrick, 2017)'
_computing_structure_solution 'SHELXT (Sheldrick, 2017)'
_diffrn_ambient_temperature 100(2)
_diffrn_detector_area_resol_mean 16.0107
_diffrn_measured_fraction_theta_full 1.000
_diffrn_measured_fraction_theta_max 0.890
_diffrn_measurement_device '\k-geometry diffractometer'
_diffrn_measurement_device_type 'SuperNova, Single source at offset, Eos'
_diffrn_measurement_method '\f scans and \w scans with \k offset'
_diffrn_radiation_monochromator mirror
_diffrn_radiation_type MoK\a
_diffrn_radiation_wavelength 0.71073
_diffrn_reflns_av_R_equivalents 0.0280
_diffrn_reflns_av_unetI/netI 0.0449
_diffrn_reflns_Laue_measured_fraction_full 1.000
_diffrn_reflns_Laue_measured_fraction_max 0.890
_diffrn_reflns_limit_h_max 15
_diffrn_reflns_limit_h_min -11
_diffrn_reflns_limit_k_max 22
_diffrn_reflns_limit_k_min -7
_diffrn_reflns_limit_l_max 28
_diffrn_reflns_limit_l_min -26
_diffrn_reflns_number 19839
_diffrn_reflns_point_group_measured_fraction_full 1.000
_diffrn_reflns_point_group_measured_fraction_max 0.890
_diffrn_reflns_theta_full 25.242
_diffrn_reflns_theta_max 30.953
_diffrn_reflns_theta_min 1.927
_diffrn_source micro-source
_exptl_absorpt_coefficient_mu 0.499
_exptl_absorpt_correction_T_max 0.987
_exptl_absorpt_correction_T_min 0.980
_exptl_absorpt_correction_type gaussian
_exptl_absorpt_process_details
;
CrysAlisPro 1.171.38.43 (Rigaku Oxford Diffraction, 2015)
Numerical absorption correction based on gaussian integration over
a multifaceted crystal model.
Empirical absorption correction using spherical harmonics,
implemented in SCALE3 ABSPACK scaling algorithm.
;
_exptl_crystal_colour red
_exptl_crystal_density_diffrn 1.301
_exptl_crystal_description block
_exptl_crystal_F_000 1400
_exptl_crystal_size_max 0.212
_exptl_crystal_size_mid 0.200
_exptl_crystal_size_min 0.127
_platon_squeeze_details
;
Solvent of crystallization was disordered and could not be unambiguously 
identified. Therefore, solvent was omitted from the final structure. 
The contribution of the missing solvent to the calculated structure factors 
was taken into account by using the SQUEEZE routine of PLATON (Spek, 2003).
;
_refine_diff_density_max 0.763
_refine_diff_density_min -0.453
_refine_diff_density_rms 0.077
_refine_ls_extinction_method none
_refine_ls_goodness_of_fit_ref 1.024
_refine_ls_hydrogen_treatment constr
_refine_ls_matrix_type full
_refine_ls_number_parameters 416
_refine_ls_number_reflns 9939
_refine_ls_number_restraints 0
_refine_ls_restrained_S_all 1.024
_refine_ls_R_factor_all 0.0749
_refine_ls_R_factor_gt 0.0581
_refine_ls_shift/su_max 0.001
_refine_ls_shift/su_mean 0.000
_refine_ls_structure_factor_coef Fsqd
_refine_ls_weighting_details 'w=1/[\s^2^(Fo^2^)+(0.0821P)^2^+2.7914P] where P=(Fo^2^+2Fc^2^)/3'
_refine_ls_weighting_scheme calc
_refine_ls_wR_factor_gt 0.1533
_refine_ls_wR_factor_ref 0.1663
_reflns_Friedel_coverage 0.000
_reflns_number_gt 7699
_reflns_number_total 9939
_reflns_threshold_expression 'I > 2\s(I)'
_cod_data_source_file d1dt03381f2.cif
_cod_data_source_block ads_1044_sq
_cod_original_sg_symbol_H-M 'P 21/n'
_cod_database_code 7709265
_shelx_shelxl_version_number 2017/1
_shelx_space_group_comment
;
The symmetry employed for this shelxl refinement is uniquely defined
by the following loop, which should always be used as a source of
symmetry information in preference to the above space-group names.
They are only intended as comments.
;
_shelx_estimated_absorpt_t_min 0.902
_shelx_estimated_absorpt_t_max 0.939
_platon_squeeze_void_probe_radius 1.20

loop_
_space_group_symop_operation_xyz
'x, y, z'
'-x+1/2, y+1/2, -z+1/2'
'-x, -y, -z'
'x-1/2, -y-1/2, z-1/2'

loop_
_atom_site_label
_atom_site_type_symbol
_atom_site_fract_x
_atom_site_fract_y
_atom_site_fract_z
_atom_site_U_iso_or_equiv
_atom_site_adp_type
_atom_site_occupancy
_atom_site_site_symmetry_order
_atom_site_calc_flag
_atom_site_refinement_flags_posn
_atom_site_refinement_flags_adp
_atom_site_refinement_flags_occupancy
_atom_site_disorder_assembly
_atom_site_disorder_group
Fe1 Fe 0.83751(3) 0.56161(2) 0.17849(2) 0.02286(10) Uani 1 1 d . . . . .
N1 N 0.8468(2) 0.65835(13) 0.12015(9) 0.0316(4) Uani 1 1 d . . . . .
N2 N 0.93316(18) 0.48784(12) 0.12577(9) 0.0251(4) Uani 1 1 d . . . . .
N3 N 1.00752(18) 0.59659(13) 0.21510(9) 0.0282(4) Uani 1 1 d . . . . .
N4 N 0.86264(17) 0.47176(12) 0.24288(8) 0.0234(4) Uani 1 1 d . . . . .
N5 N 0.77833(18) 0.64177(12) 0.24547(9) 0.0260(4) Uani 1 1 d . . . . .
N6 N 0.68172(18) 0.51237(13) 0.13878(9) 0.0273(4) Uani 1 1 d . . . . .
C1 C 0.7504(3) 0.69111(16) 0.07883(12) 0.0351(5) Uani 1 1 d . . . . .
H1 H 0.669342 0.665382 0.076350 0.042 Uiso 1 1 calc R U . . .
C2 C 0.7692(3) 0.76036(19) 0.04111(13) 0.0423(6) Uani 1 1 d . . . . .
H2 H 0.701426 0.783072 0.013255 0.051 Uiso 1 1 calc R U . . .
C3 C 0.8871(3) 0.79663(18) 0.04398(13) 0.0414(6) Uani 1 1 d . . . . .
H3 H 0.901778 0.843365 0.017011 0.050 Uiso 1 1 calc R U . . .
C4 C 0.9848(3) 0.76486(18) 0.08634(13) 0.0418(6) Uani 1 1 d . . . . .
H4 H 1.066010 0.790478 0.089890 0.050 Uiso 1 1 calc R U . . .
C5 C 0.9602(3) 0.69413(16) 0.12357(12) 0.0359(5) Uani 1 1 d . . . . .
C6 C 1.0634(2) 0.65368(17) 0.16894(13) 0.0367(6) Uani 1 1 d . . . . .
H6A H 1.119986 0.619636 0.144832 0.044 Uiso 1 1 calc R U . . .
H6B H 1.113976 0.699387 0.192126 0.044 Uiso 1 1 calc R U . . .
C7 C 1.0039(2) 0.63697(18) 0.27801(12) 0.0340(5) Uani 1 1 d . . . . .
H7A H 1.061985 0.686730 0.282167 0.041 Uiso 1 1 calc R U . . .
H7B H 1.033056 0.594985 0.311484 0.041 Uiso 1 1 calc R U . . .
C8 C 0.8740(2) 0.66642(16) 0.28700(11) 0.0290(5) Uani 1 1 d . . . . .
C9 C 0.8605(3) 0.71666(19) 0.34108(13) 0.0420(6) Uani 1 1 d . . . . .
H9 H 0.932715 0.733663 0.368487 0.050 Uiso 1 1 calc R U . . .
C10 C 0.7448(3) 0.7403(2) 0.35361(14) 0.0460(7) Uani 1 1 d . . . . .
H10 H 0.734536 0.773031 0.390385 0.055 Uiso 1 1 calc R U . . .
C11 C 0.6407(3) 0.71648(17) 0.31227(13) 0.0373(6) Uani 1 1 d . . . . .
C12 C 0.5182(3) 0.7402(2) 0.32411(14) 0.0462(7) Uani 1 1 d . . . . .
H12 H 0.506722 0.771278 0.361456 0.055 Uiso 1 1 calc R U . . .
C13 C 0.4152(3) 0.7188(2) 0.28229(15) 0.0472(7) Uani 1 1 d . . . . .
H13 H 0.332943 0.735343 0.290358 0.057 Uiso 1 1 calc R U . . .
C14 C 0.4333(3) 0.6722(2) 0.22739(14) 0.0434(6) Uani 1 1 d . . . . .
H14 H 0.362755 0.657373 0.198147 0.052 Uiso 1 1 calc R U . . .
C15 C 0.5523(2) 0.64790(18) 0.21556(13) 0.0363(5) Uani 1 1 d . . . . .
H15 H 0.562063 0.616574 0.178091 0.044 Uiso 1 1 calc R U . . .
C16 C 0.6583(2) 0.66786(15) 0.25687(12) 0.0309(5) Uani 1 1 d . . . . .
C17 C 0.9009(2) 0.45482(15) 0.06770(11) 0.0303(5) Uani 1 1 d . . . . .
H17 H 0.818836 0.465005 0.046887 0.036 Uiso 1 1 calc R U . . .
C18 C 0.9855(3) 0.40606(18) 0.03757(12) 0.0370(6) Uani 1 1 d . . . . .
H18 H 0.960417 0.382018 -0.002970 0.044 Uiso 1 1 calc R U . . .
C19 C 1.1047(3) 0.39287(18) 0.06652(13) 0.0412(6) Uani 1 1 d . . . . .
H19 H 1.163776 0.361032 0.045731 0.049 Uiso 1 1 calc R U . . .
C20 C 1.1391(2) 0.42638(17) 0.12658(13) 0.0352(5) Uani 1 1 d . . . . .
H20 H 1.221546 0.418107 0.147541 0.042 Uiso 1 1 calc R U . . .
C21 C 1.0499(2) 0.47203(16) 0.15491(11) 0.0287(5) Uani 1 1 d . . . . .
C22 C 1.0680(2) 0.50851(16) 0.22067(11) 0.0284(5) Uani 1 1 d . . . . .
H22 H 1.158361 0.510270 0.239055 0.034 Uiso 1 1 calc R U . . .
C23 C 0.9860(2) 0.45645(16) 0.26029(11) 0.0267(4) Uani 1 1 d . . . . .
C24 C 1.0279(2) 0.39837(17) 0.30713(12) 0.0335(5) Uani 1 1 d . . . . .
H24 H 1.115385 0.388779 0.318441 0.040 Uiso 1 1 calc R U . . .
C25 C 0.9388(3) 0.35450(19) 0.33712(12) 0.0379(6) Uani 1 1 d . . . . .
H25 H 0.964628 0.314337 0.369681 0.045 Uiso 1 1 calc R U . . .
C26 C 0.8118(2) 0.36948(18) 0.31937(12) 0.0358(5) Uani 1 1 d . . . . .
H26 H 0.749783 0.339404 0.339353 0.043 Uiso 1 1 calc R U . . .
C27 C 0.7764(2) 0.42901(15) 0.27204(11) 0.0284(5) Uani 1 1 d . . . . .
H27 H 0.689439 0.439753 0.260004 0.034 Uiso 1 1 calc R U . . .
C28 C 0.5963(2) 0.47760(16) 0.11392(11) 0.0296(5) Uani 1 1 d . . . . .
C29 C 0.4852(3) 0.43565(19) 0.08156(14) 0.0412(6) Uani 1 1 d . . . . .
H29A H 0.504365 0.413966 0.040469 0.062 Uiso 1 1 calc R U . . .
H29B H 0.415925 0.477138 0.075112 0.062 Uiso 1 1 calc R U . . .
H29C H 0.460581 0.387641 0.107331 0.062 Uiso 1 1 calc R U . . .
F5 F 0.3055(2) 0.68155(17) -0.01266(10) 0.0721(6) Uani 1 1 d . . . . .
F6 F 0.45975(19) 0.6503(2) 0.06315(11) 0.0788(7) Uani 1 1 d . . . . .
F7 F 0.3031(3) 0.74078(16) 0.08623(12) 0.0815(7) Uani 1 1 d . . . . .
F8 F 0.2654(2) 0.59998(15) 0.07036(10) 0.0625(5) Uani 1 1 d . . . . .
B2 B 0.3338(3) 0.6705(3) 0.05121(17) 0.0467(8) Uani 1 1 d . . . . .
F1 F 1.12906(17) 0.81834(12) 0.30935(10) 0.0541(5) Uani 1 1 d . . . . .
F2 F 1.0758(3) 0.95326(13) 0.27458(11) 0.0740(7) Uani 1 1 d . . . . .
F3 F 0.97977(16) 0.83760(14) 0.22609(10) 0.0599(5) Uani 1 1 d . . . . .
F4 F 1.18170(18) 0.86411(18) 0.21453(12) 0.0755(7) Uani 1 1 d . . . . .
B1 B 1.0907(3) 0.8694(2) 0.25559(19) 0.0485(8) Uani 1 1 d . . . . .

loop_
_atom_site_aniso_label
_atom_site_aniso_U_11
_atom_site_aniso_U_22
_atom_site_aniso_U_33
_atom_site_aniso_U_23
_atom_site_aniso_U_13
_atom_site_aniso_U_12
Fe1 0.02397(16) 0.02311(16) 0.02224(15) -0.00289(12) 0.00587(11) 0.00106(12)
N1 0.0423(11) 0.0273(10) 0.0265(9) -0.0041(8) 0.0100(8) 0.0050(9)
N2 0.0294(9) 0.0225(9) 0.0250(8) -0.0008(7) 0.0103(7) 0.0008(7)
N3 0.0241(9) 0.0291(10) 0.0331(10) -0.0047(8) 0.0108(7) -0.0033(8)
N4 0.0204(8) 0.0258(9) 0.0243(8) -0.0027(7) 0.0042(6) -0.0008(7)
N5 0.0274(9) 0.0244(9) 0.0273(9) -0.0042(7) 0.0084(7) -0.0002(7)
N6 0.0292(10) 0.0269(9) 0.0265(9) -0.0021(7) 0.0059(7) 0.0053(8)
C1 0.0452(14) 0.0296(12) 0.0326(12) -0.0067(10) 0.0136(10) 0.0046(11)
C2 0.0574(17) 0.0386(14) 0.0322(13) -0.0016(11) 0.0111(12) 0.0072(13)
C3 0.0588(17) 0.0351(13) 0.0330(12) 0.0038(11) 0.0164(12) -0.0020(13)
C4 0.0531(16) 0.0350(13) 0.0403(14) -0.0058(11) 0.0179(12) -0.0098(12)
C5 0.0518(15) 0.0265(11) 0.0322(12) -0.0051(9) 0.0162(11) 0.0015(11)
C6 0.0343(13) 0.0307(12) 0.0485(14) -0.0040(11) 0.0199(11) -0.0066(10)
C7 0.0285(11) 0.0378(13) 0.0357(12) -0.0130(10) 0.0039(9) -0.0057(10)
C8 0.0315(11) 0.0295(11) 0.0272(10) -0.0059(9) 0.0081(8) -0.0033(9)
C9 0.0456(15) 0.0463(15) 0.0351(13) -0.0188(12) 0.0089(11) -0.0089(13)
C10 0.0563(17) 0.0427(15) 0.0422(14) -0.0193(12) 0.0192(13) -0.0011(13)
C11 0.0439(14) 0.0307(12) 0.0397(13) -0.0045(10) 0.0146(11) 0.0051(11)
C12 0.0541(17) 0.0439(16) 0.0435(15) -0.0044(13) 0.0172(13) 0.0143(14)
C13 0.0420(15) 0.0502(17) 0.0516(16) -0.0027(14) 0.0151(13) 0.0176(13)
C14 0.0359(13) 0.0467(16) 0.0477(15) -0.0023(13) 0.0051(11) 0.0117(12)
C15 0.0345(13) 0.0370(13) 0.0385(13) -0.0050(11) 0.0085(10) 0.0090(11)
C16 0.0323(12) 0.0240(10) 0.0374(12) -0.0021(9) 0.0084(9) 0.0037(9)
C17 0.0379(12) 0.0275(11) 0.0271(10) -0.0024(9) 0.0100(9) 0.0003(9)
C18 0.0490(15) 0.0363(13) 0.0284(11) -0.0042(10) 0.0158(10) 0.0013(12)
C19 0.0487(15) 0.0355(13) 0.0442(14) -0.0038(11) 0.0266(12) 0.0068(12)
C20 0.0311(12) 0.0348(13) 0.0424(13) 0.0019(11) 0.0157(10) 0.0060(10)
C21 0.0271(11) 0.0274(11) 0.0333(11) -0.0002(9) 0.0113(9) -0.0014(9)
C22 0.0200(10) 0.0314(11) 0.0350(11) -0.0004(9) 0.0080(8) -0.0012(9)
C23 0.0214(10) 0.0319(11) 0.0271(10) -0.0025(9) 0.0046(8) -0.0024(9)
C24 0.0270(11) 0.0395(13) 0.0332(12) 0.0011(10) 0.0001(9) 0.0053(10)
C25 0.0405(14) 0.0392(14) 0.0338(12) 0.0092(11) 0.0036(10) 0.0019(11)
C26 0.0347(12) 0.0391(13) 0.0355(12) 0.0047(11) 0.0122(10) -0.0034(11)
C27 0.0242(10) 0.0307(11) 0.0313(11) -0.0001(9) 0.0072(8) -0.0011(9)
C28 0.0272(11) 0.0308(11) 0.0313(11) -0.0004(9) 0.0054(9) 0.0037(9)
C29 0.0320(12) 0.0449(15) 0.0460(15) -0.0076(12) 0.0016(11) -0.0071(12)
F5 0.0761(14) 0.0881(16) 0.0480(11) 0.0105(11) -0.0110(10) -0.0098(13)
F6 0.0418(11) 0.125(2) 0.0676(14) -0.0064(14) -0.0042(9) 0.0034(13)
F7 0.0923(18) 0.0660(15) 0.0836(16) -0.0192(13) -0.0010(13) 0.0190(13)
F8 0.0574(12) 0.0715(14) 0.0605(12) 0.0065(11) 0.0152(9) 0.0000(11)
B2 0.0408(17) 0.054(2) 0.0437(17) -0.0050(15) -0.0034(13) 0.0017(15)
F1 0.0451(10) 0.0421(10) 0.0730(12) -0.0105(9) -0.0023(9) -0.0032(8)
F2 0.114(2) 0.0400(10) 0.0639(13) -0.0151(9) -0.0089(13) 0.0117(11)
F3 0.0326(9) 0.0697(13) 0.0755(13) -0.0197(11) -0.0019(8) 0.0036(9)
F4 0.0358(10) 0.1005(18) 0.0943(17) -0.0058(14) 0.0257(10) -0.0010(11)
B1 0.0348(16) 0.0465(19) 0.064(2) -0.0185(17) 0.0040(14) 0.0026(14)

loop_
_atom_type_symbol
_atom_type_description
_atom_type_scat_dispersion_real
_atom_type_scat_dispersion_imag
_atom_type_scat_source
C C 0.0033 0.0016 'International Tables Vol C Tables 4.2.6.8 and 6.1.1.4'
H H 0.0000 0.0000 'International Tables Vol C Tables 4.2.6.8 and 6.1.1.4'
B B 0.0013 0.0007 'International Tables Vol C Tables 4.2.6.8 and 6.1.1.4'
N N 0.0061 0.0033 'International Tables Vol C Tables 4.2.6.8 and 6.1.1.4'
F F 0.0171 0.0103 'International Tables Vol C Tables 4.2.6.8 and 6.1.1.4'
Fe Fe 0.3463 0.8444 'International Tables Vol C Tables 4.2.6.8 and 6.1.1.4'

loop_
_geom_angle_atom_site_label_1
_geom_angle_atom_site_label_2
_geom_angle_atom_site_label_3
_geom_angle
_geom_angle_site_symmetry_1
_geom_angle_site_symmetry_3
_geom_angle_publ_flag
N6 Fe1 N4 93.75(8) . . ?
N6 Fe1 N1 97.51(9) . . ?
N4 Fe1 N1 168.54(9) . . ?
N6 Fe1 N2 89.86(8) . . ?
N4 Fe1 N2 86.76(8) . . ?
N1 Fe1 N2 91.14(8) . . ?
N6 Fe1 N3 171.81(8) . . ?
N4 Fe1 N3 82.74(8) . . ?
N1 Fe1 N3 85.82(9) . . ?
N2 Fe1 N3 82.57(8) . . ?
N6 Fe1 N5 103.05(8) . . ?
N4 Fe1 N5 88.65(8) . . ?
N1 Fe1 N5 90.86(8) . . ?
N2 Fe1 N5 166.55(8) . . ?
N3 Fe1 N5 84.31(8) . . ?
C5 N1 C1 119.5(2) . . ?
C5 N1 Fe1 113.51(18) . . ?
C1 N1 Fe1 126.95(18) . . ?
C17 N2 C21 118.6(2) . . ?
C17 N2 Fe1 130.51(17) . . ?
C21 N2 Fe1 110.92(15) . . ?
C7 N3 C6 113.2(2) . . ?
C7 N3 C22 111.6(2) . . ?
C6 N3 C22 112.91(18) . . ?
C7 N3 Fe1 110.84(14) . . ?
C6 N3 Fe1 108.87(16) . . ?
C22 N3 Fe1 98.48(13) . . ?
C27 N4 C23 119.1(2) . . ?
C27 N4 Fe1 129.08(16) . . ?
C23 N4 Fe1 111.75(15) . . ?
C8 N5 C16 117.02(19) . . ?
C8 N5 Fe1 111.27(15) . . ?
C16 N5 Fe1 131.49(16) . . ?
C28 N6 Fe1 174.02(19) . . ?
C2 C1 N1 121.1(3) . . ?
C2 C1 H1 119.5 . . ?
N1 C1 H1 119.5 . . ?
C1 C2 C3 119.4(3) . . ?
C1 C2 H2 120.3 . . ?
C3 C2 H2 120.3 . . ?
C2 C3 C4 120.0(3) . . ?
C2 C3 H3 120.0 . . ?
C4 C3 H3 120.0 . . ?
C3 C4 C5 118.1(3) . . ?
C3 C4 H4 120.9 . . ?
C5 C4 H4 120.9 . . ?
N1 C5 C4 121.9(3) . . ?
N1 C5 C6 117.0(2) . . ?
C4 C5 C6 121.1(3) . . ?
N3 C6 C5 110.3(2) . . ?
N3 C6 H6A 109.6 . . ?
C5 C6 H6A 109.6 . . ?
N3 C6 H6B 109.6 . . ?
C5 C6 H6B 109.6 . . ?
H6A C6 H6B 108.1 . . ?
N3 C7 C8 111.4(2) . . ?
N3 C7 H7A 109.3 . . ?
C8 C7 H7A 109.3 . . ?
N3 C7 H7B 109.3 . . ?
C8 C7 H7B 109.3 . . ?
H7A C7 H7B 108.0 . . ?
N5 C8 C9 124.0(2) . . ?
N5 C8 C7 118.8(2) . . ?
C9 C8 C7 117.2(2) . . ?
C10 C9 C8 119.6(3) . . ?
C10 C9 H9 120.2 . . ?
C8 C9 H9 120.2 . . ?
C9 C10 C11 119.3(2) . . ?
C9 C10 H10 120.3 . . ?
C11 C10 H10 120.3 . . ?
C10 C11 C12 120.7(3) . . ?
C10 C11 C16 119.5(2) . . ?
C12 C11 C16 119.8(3) . . ?
C13 C12 C11 120.9(3) . . ?
C13 C12 H12 119.6 . . ?
C11 C12 H12 119.6 . . ?
C12 C13 C14 119.0(3) . . ?
C12 C13 H13 120.5 . . ?
C14 C13 H13 120.5 . . ?
C15 C14 C13 120.7(3) . . ?
C15 C14 H14 119.6 . . ?
C13 C14 H14 119.6 . . ?
C14 C15 C16 121.8(2) . . ?
C14 C15 H15 119.1 . . ?
C16 C15 H15 119.1 . . ?
C15 C16 N5 121.8(2) . . ?
C15 C16 C11 117.7(2) . . ?
N5 C16 C11 120.5(2) . . ?
N2 C17 C18 121.3(2) . . ?
N2 C17 H17 119.4 . . ?
C18 C17 H17 119.4 . . ?
C19 C18 C17 119.7(2) . . ?
C19 C18 H18 120.1 . . ?
C17 C18 H18 120.1 . . ?
C18 C19 C20 119.5(2) . . ?
C18 C19 H19 120.2 . . ?
C20 C19 H19 120.2 . . ?
C21 C20 C19 118.1(2) . . ?
C21 C20 H20 121.0 . . ?
C19 C20 H20 121.0 . . ?
N2 C21 C20 122.7(2) . . ?
N2 C21 C22 111.87(19) . . ?
C20 C21 C22 125.4(2) . . ?
C21 C22 N3 105.11(19) . . ?
C21 C22 C23 107.13(19) . . ?
N3 C22 C23 104.94(17) . . ?
C21 C22 H22 113.0 . . ?
N3 C22 H22 113.0 . . ?
C23 C22 H22 113.0 . . ?
N4 C23 C24 122.7(2) . . ?
N4 C23 C22 111.2(2) . . ?
C24 C23 C22 126.1(2) . . ?
C23 C24 C25 118.1(2) . . ?
C23 C24 H24 121.0 . . ?
C25 C24 H24 121.0 . . ?
C24 C25 C26 119.7(2) . . ?
C24 C25 H25 120.2 . . ?
C26 C25 H25 120.2 . . ?
C25 C26 C27 119.1(2) . . ?
C25 C26 H26 120.4 . . ?
C27 C26 H26 120.4 . . ?
N4 C27 C26 121.3(2) . . ?
N4 C27 H27 119.3 . . ?
C26 C27 H27 119.3 . . ?
N6 C28 C29 178.2(3) . . ?
C28 C29 H29A 109.5 . . ?
C28 C29 H29B 109.5 . . ?
H29A C29 H29B 109.5 . . ?
C28 C29 H29C 109.5 . . ?
H29A C29 H29C 109.5 . . ?
H29B C29 H29C 109.5 . . ?
F5 B2 F6 108.2(3) . . ?
F5 B2 F7 113.3(3) . . ?
F6 B2 F7 111.6(3) . . ?
F5 B2 F8 108.8(3) . . ?
F6 B2 F8 107.4(3) . . ?
F7 B2 F8 107.3(3) . . ?
F3 B1 F2 110.7(3) . . ?
F3 B1 F4 108.9(3) . . ?
F2 B1 F4 110.8(3) . . ?
F3 B1 F1 108.9(3) . . ?
F2 B1 F1 109.1(3) . . ?
F4 B1 F1 108.5(3) . . ?

loop_
_geom_bond_atom_site_label_1
_geom_bond_atom_site_label_2
_geom_bond_distance
_geom_bond_site_symmetry_2
_geom_bond_publ_flag
Fe1 N6 1.937(2) . yes
Fe1 N4 1.9539(19) . yes
Fe1 N1 1.960(2) . yes
Fe1 N2 1.9701(18) . yes
Fe1 N3 1.970(2) . yes
Fe1 N5 2.0471(18) . yes
N1 C5 1.328(4) . ?
N1 C1 1.374(3) . ?
N2 C17 1.346(3) . ?
N2 C21 1.351(3) . ?
N3 C7 1.483(3) . ?
N3 C6 1.498(3) . ?
N3 C22 1.514(3) . ?
N4 C27 1.344(3) . ?
N4 C23 1.350(3) . ?
N5 C8 1.329(3) . ?
N5 C16 1.393(3) . ?
N6 C28 1.138(3) . ?
C1 C2 1.372(4) . ?
C1 H1 0.9500 . ?
C2 C3 1.376(4) . ?
C2 H2 0.9500 . ?
C3 C4 1.390(4) . ?
C3 H3 0.9500 . ?
C4 C5 1.398(4) . ?
C4 H4 0.9500 . ?
C5 C6 1.517(4) . ?
C6 H6A 0.9900 . ?
C6 H6B 0.9900 . ?
C7 C8 1.495(3) . ?
C7 H7A 0.9900 . ?
C7 H7B 0.9900 . ?
C8 C9 1.412(3) . ?
C9 C10 1.346(4) . ?
C9 H9 0.9500 . ?
C10 C11 1.388(4) . ?
C10 H10 0.9500 . ?
C11 C12 1.410(4) . ?
C11 C16 1.431(3) . ?
C12 C13 1.375(5) . ?
C12 H12 0.9500 . ?
C13 C14 1.407(4) . ?
C13 H13 0.9500 . ?
C14 C15 1.377(4) . ?
C14 H14 0.9500 . ?
C15 C16 1.388(4) . ?
C15 H15 0.9500 . ?
C17 C18 1.391(3) . ?
C17 H17 0.9500 . ?
C18 C19 1.366(4) . ?
C18 H18 0.9500 . ?
C19 C20 1.390(4) . ?
C19 H19 0.9500 . ?
C20 C21 1.381(3) . ?
C20 H20 0.9500 . ?
C21 C22 1.501(3) . ?
C22 C23 1.517(3) . ?
C22 H22 1.0000 . ?
C23 C24 1.381(3) . ?
C24 C25 1.385(4) . ?
C24 H24 0.9500 . ?
C25 C26 1.387(4) . ?
C25 H25 0.9500 . ?
C26 C27 1.388(4) . ?
C26 H26 0.9500 . ?
C27 H27 0.9500 . ?
C28 C29 1.458(4) . ?
C29 H29A 0.9800 . ?
C29 H29B 0.9800 . ?
C29 H29C 0.9800 . ?
F5 B2 1.369(4) . ?
F6 B2 1.377(4) . ?
F7 B2 1.383(4) . ?
F8 B2 1.405(4) . ?
F1 B1 1.414(5) . ?
F2 B1 1.380(4) . ?
F3 B1 1.369(4) . ?
F4 B1 1.382(4) . ?

loop_
_geom_hbond_atom_site_label_D
_geom_hbond_atom_site_label_H
_geom_hbond_atom_site_label_A
_geom_hbond_distance_DH
_geom_hbond_distance_HA
_geom_hbond_distance_DA
_geom_hbond_angle_DHA
_geom_hbond_site_symmetry_A
_geom_hbond_publ_flag
C1 H1 F6 0.95 2.24 3.151(4) 160.8 . no
C6 H6A F8 0.99 2.36 3.285(3) 154.7 1_655 no
C7 H7A F1 0.99 2.22 3.161(3) 157.4 . no
C15 H15 N6 0.95 2.28 3.089(3) 142.3 . no
C20 H20 F1 0.95 2.34 3.171(3) 146.1 2_745 no
C24 H24 F4 0.95 2.39 3.233(3) 148.4 2_745 no
C29 H29C F1 0.98 2.37 3.294(4) 157.3 2_645 no

loop_
_geom_torsion_atom_site_label_1
_geom_torsion_atom_site_label_2
_geom_torsion_atom_site_label_3
_geom_torsion_atom_site_label_4
_geom_torsion
_geom_torsion_site_symmetry_1
_geom_torsion_site_symmetry_2
_geom_torsion_site_symmetry_3
_geom_torsion_site_symmetry_4
_geom_torsion_publ_flag
C5 N1 C1 C2 -0.2(3) . . . . ?
Fe1 N1 C1 C2 178.93(18) . . . . ?
N1 C1 C2 C3 1.1(4) . . . . ?
C1 C2 C3 C4 -2.1(4) . . . . ?
C2 C3 C4 C5 2.2(4) . . . . ?
C1 N1 C5 C4 0.2(3) . . . . ?
Fe1 N1 C5 C4 -178.96(19) . . . . ?
C1 N1 C5 C6 -178.6(2) . . . . ?
Fe1 N1 C5 C6 2.2(3) . . . . ?
C3 C4 C5 N1 -1.2(4) . . . . ?
C3 C4 C5 C6 177.5(2) . . . . ?
C7 N3 C6 C5 -101.3(2) . . . . ?
C22 N3 C6 C5 130.7(2) . . . . ?
Fe1 N3 C6 C5 22.4(2) . . . . ?
N1 C5 C6 N3 -16.8(3) . . . . ?
C4 C5 C6 N3 164.4(2) . . . . ?
C6 N3 C7 C8 103.8(2) . . . . ?
C22 N3 C7 C8 -127.6(2) . . . . ?
Fe1 N3 C7 C8 -18.9(3) . . . . ?
C16 N5 C8 C9 0.1(4) . . . . ?
Fe1 N5 C8 C9 -175.2(2) . . . . ?
C16 N5 C8 C7 177.6(2) . . . . ?
Fe1 N5 C8 C7 2.3(3) . . . . ?
N3 C7 C8 N5 11.0(3) . . . . ?
N3 C7 C8 C9 -171.4(2) . . . . ?
N5 C8 C9 C10 1.7(5) . . . . ?
C7 C8 C9 C10 -175.8(3) . . . . ?
C8 C9 C10 C11 -1.4(5) . . . . ?
C9 C10 C11 C12 179.9(3) . . . . ?
C9 C10 C11 C16 -0.5(4) . . . . ?
C10 C11 C12 C13 178.1(3) . . . . ?
C16 C11 C12 C13 -1.5(4) . . . . ?
C11 C12 C13 C14 0.5(5) . . . . ?
C12 C13 C14 C15 0.2(5) . . . . ?
C13 C14 C15 C16 0.2(5) . . . . ?
C14 C15 C16 N5 178.7(3) . . . . ?
C14 C15 C16 C11 -1.2(4) . . . . ?
C8 N5 C16 C15 178.0(2) . . . . ?
Fe1 N5 C16 C15 -7.9(4) . . . . ?
C8 N5 C16 C11 -2.1(3) . . . . ?
Fe1 N5 C16 C11 172.02(18) . . . . ?
C10 C11 C16 C15 -177.8(3) . . . . ?
C12 C11 C16 C15 1.8(4) . . . . ?
C10 C11 C16 N5 2.4(4) . . . . ?
C12 C11 C16 N5 -178.1(2) . . . . ?
C21 N2 C17 C18 -0.6(3) . . . . ?
Fe1 N2 C17 C18 177.64(18) . . . . ?
N2 C17 C18 C19 -1.6(4) . . . . ?
C17 C18 C19 C20 1.8(4) . . . . ?
C18 C19 C20 C21 0.1(4) . . . . ?
C17 N2 C21 C20 2.7(3) . . . . ?
Fe1 N2 C21 C20 -175.89(19) . . . . ?
C17 N2 C21 C22 -176.4(2) . . . . ?
Fe1 N2 C21 C22 5.1(2) . . . . ?
C19 C20 C21 N2 -2.5(4) . . . . ?
C19 C20 C21 C22 176.5(2) . . . . ?
N2 C21 C22 N3 -42.4(2) . . . . ?
C20 C21 C22 N3 138.6(2) . . . . ?
N2 C21 C22 C23 68.9(2) . . . . ?
C20 C21 C22 C23 -110.2(3) . . . . ?
C7 N3 C22 C21 173.05(18) . . . . ?
C6 N3 C22 C21 -58.1(2) . . . . ?
Fe1 N3 C22 C21 56.58(17) . . . . ?
C7 N3 C22 C23 60.2(2) . . . . ?
C6 N3 C22 C23 -170.95(19) . . . . ?
Fe1 N3 C22 C23 -56.25(17) . . . . ?
C27 N4 C23 C24 0.0(3) . . . . ?
Fe1 N4 C23 C24 177.11(19) . . . . ?
C27 N4 C23 C22 178.2(2) . . . . ?
Fe1 N4 C23 C22 -4.7(2) . . . . ?
C21 C22 C23 N4 -69.4(2) . . . . ?
N3 C22 C23 N4 42.0(2) . . . . ?
C21 C22 C23 C24 108.7(3) . . . . ?
N3 C22 C23 C24 -139.9(2) . . . . ?
N4 C23 C24 C25 0.0(4) . . . . ?
C22 C23 C24 C25 -178.0(2) . . . . ?
C23 C24 C25 C26 0.3(4) . . . . ?
C24 C25 C26 C27 -0.6(4) . . . . ?
C23 N4 C27 C26 -0.2(3) . . . . ?
Fe1 N4 C27 C26 -176.77(18) . . . . ?
C25 C26 C27 N4 0.5(4) . . . . ?

loop_
_platon_squeeze_void_nr
_platon_squeeze_void_average_x
_platon_squeeze_void_average_y
_platon_squeeze_void_average_z
_platon_squeeze_void_volume
_platon_squeeze_void_count_electrons
_platon_squeeze_void_content
1 -0.016 -0.000 -0.000 416 100 ' '
2 -0.013 0.500 0.500 416 100 ' '
